data_7055804
loop_
_publ_author_name
'Ansari, Istikhar A.'
'Sama, Farasha'
'Raizada, Mukul'
'Shahid, M.'
'Ahmad, Musheer'
'Siddiqi, Zafar A.'

_publ_section_title
;
 Structurally well-characterized new multinuclear Cu(II) and Zn(II)
 clusters: X-ray crystallography, theoretical studies, and applications in
 catalysis
;
_journal_name_full 'New J. Chem.'
_journal_paper_doi 10.1039/C6NJ02150F
_journal_year 2016
_chemical_formula_moiety 'C27 H31 N O10 Zn2'
_chemical_formula_sum 'C27 H31 N O10 Zn2'
_chemical_formula_weight 660.27
_space_group_IT_number 14
_symmetry_cell_setting monoclinic
_symmetry_Int_Tables_number 14
_symmetry_space_group_name_Hall '-P 2yn'
_symmetry_space_group_name_H-M 'P 1 21/n 1'
_atom_sites_solution_hydrogens geom
_atom_sites_solution_primary direct
_atom_sites_solution_secondary difmap
_audit_creation_method SHELXL-97
_audit_update_record
;
2016-09-23 deposited with the CCDC.
2016-10-04 downloaded from the CCDC.
;
_cell_angle_alpha 90
_cell_angle_beta 109.49(5)
_cell_angle_gamma 90
_cell_formula_units_Z 4
_cell_length_a 14.49(4)
_cell_length_b 11.44(3)
_cell_length_c 18.17(5)
_cell_measurement_reflns_used 999
_cell_measurement_temperature 296(2)
_cell_measurement_theta_max 25.50
_cell_measurement_theta_min 2.15
_cell_volume 2839(13)
_computing_cell_refinement 'SAINT 6.45 ( Bruker, 2003)'
_computing_data_collection 'SMART 5.628 (Bruker, 2003)'
_computing_data_reduction 'SAINT 6.45 ( Bruker, 2003)'
_computing_molecular_graphics 'DIAMOND 2.1e'
_computing_publication_material SHELXTL
_computing_structure_refinement 'SHELXL-97 (Sheldrick, 1997)'
_computing_structure_solution SIR-97
_diffrn_ambient_temperature 296(2)
_diffrn_measured_fraction_theta_full 0.995
_diffrn_measured_fraction_theta_max 0.995
_diffrn_measurement_device_type 'BRUKER SMART APEX'
_diffrn_measurement_method /w-scans
_diffrn_radiation_monochromator graphite
_diffrn_radiation_type MoK\a
_diffrn_radiation_wavelength 0.71073
_diffrn_reflns_av_R_equivalents 0.0791
_diffrn_reflns_av_unetI/netI 0.0561
_diffrn_reflns_limit_h_max 17
_diffrn_reflns_limit_h_min -17
_diffrn_reflns_limit_k_max 13
_diffrn_reflns_limit_k_min -13
_diffrn_reflns_limit_l_max 21
_diffrn_reflns_limit_l_min -21
_diffrn_reflns_number 34548
_diffrn_reflns_theta_full 25.00
_diffrn_reflns_theta_max 25.00
_diffrn_reflns_theta_min 1.57
_diffrn_source 'fine-focus sealed tube'
_exptl_absorpt_coefficient_mu 1.746
_exptl_absorpt_correction_T_max 0.7675
_exptl_absorpt_correction_T_min 0.6406
_exptl_absorpt_correction_type multi-scan
_exptl_absorpt_process_details Sadabs
_exptl_crystal_colour Colourless
_exptl_crystal_density_diffrn 1.545
_exptl_crystal_density_method 'not measured'
_exptl_crystal_description Block
_exptl_crystal_F_000 1360
_exptl_crystal_size_max 0.28
_exptl_crystal_size_mid 0.20
_exptl_crystal_size_min 0.16
_refine_diff_density_max 0.376
_refine_diff_density_min -0.350
_refine_diff_density_rms 0.068
_refine_ls_extinction_method none
_refine_ls_goodness_of_fit_ref 1.039
_refine_ls_hydrogen_treatment mixed
_refine_ls_matrix_type full
_refine_ls_number_parameters 377
_refine_ls_number_reflns 4985
_refine_ls_number_restraints 133
_refine_ls_restrained_S_all 1.029
_refine_ls_R_factor_all 0.0791
_refine_ls_R_factor_gt 0.0407
_refine_ls_shift/su_max 0.000
_refine_ls_shift/su_mean 0.000
_refine_ls_structure_factor_coef Fsqd
_refine_ls_weighting_details 'calc w=1/[\s^2^(Fo^2^)+(0.0329P)^2^+0.9727P] where P=(Fo^2^+2Fc^2^)/3'
_refine_ls_weighting_scheme calc
_refine_ls_wR_factor_gt 0.0785
_refine_ls_wR_factor_ref 0.0898
_reflns_number_gt 3220
_reflns_number_total 4985
_reflns_threshold_expression >2sigma(I)
_cod_data_source_file c6nj02150f2.cif
_cod_data_source_block 2
_cod_depositor_comments
;
The following automatic conversions were performed:

'_exptl_absorpt_correction_type' value 'Multi-Scan' changed to
'multi-scan' according to
/usr/data/users/saulius/crontab/automatic-downloads/rss-feeds/RSC/lib/dictionaries/cif_core.dic
dictionary named 'cif_core.dic' version 2.4.2 from 2011-04-26.

Automatic conversion script
Id: cif_fix_values 4268 2015-11-12 08:31:59Z antanas 
;
_cod_original_cell_volume 2839(14)
_cod_original_sg_symbol_H-M 'P 21/n'
_cod_database_code 7055804

loop_
_symmetry_equiv_pos_as_xyz
'x, y, z'
'-x+1/2, y+1/2, -z+1/2'
'-x, -y, -z'
'x-1/2, -y-1/2, z-1/2'

loop_
_atom_site_label
_atom_site_type_symbol
_atom_site_fract_x
_atom_site_fract_y
_atom_site_fract_z
_atom_site_U_iso_or_equiv
_atom_site_adp_type
_atom_site_occupancy
_atom_site_symmetry_multiplicity
_atom_site_calc_flag
_atom_site_refinement_flags
C1 C 0.5636(3) 0.3815(3) -0.1858(2) 0.0468(10) Uani 1 1 d U
C2 C 0.5593(3) 0.4637(3) -0.2517(2) 0.0442(9) Uani 1 1 d U
C3 C 0.4856(3) 0.4543(4) -0.3229(2) 0.0665(13) Uani 1 1 d U
H3 H 0.4376 0.3972 -0.3305 0.080 Uiso 1 1 calc R
C4 C 0.4831(3) 0.5300(5) -0.3829(3) 0.0896(17) Uani 1 1 d U
H4 H 0.4345 0.5217 -0.4313 0.108 Uiso 1 1 calc R
C5 C 0.5512(4) 0.6169(5) -0.3719(3) 0.0925(17) Uani 1 1 d U
H5 H 0.5478 0.6686 -0.4122 0.111 Uiso 1 1 calc R
C6 C 0.6239(4) 0.6273(4) -0.3018(3) 0.0812(15) Uani 1 1 d U
H6 H 0.6706 0.6860 -0.2942 0.097 Uiso 1 1 calc R
C7 C 0.6282(3) 0.5508(4) -0.2422(2) 0.0600(11) Uani 1 1 d U
H7 H 0.6786 0.5580 -0.1947 0.072 Uiso 1 1 calc R
C8 C 0.8521(3) 0.3487(3) 0.0897(2) 0.0498(10) Uani 1 1 d U
C9 C 0.9442(3) 0.4158(3) 0.1282(2) 0.0434(9) Uani 1 1 d U
C10 C 1.0011(3) 0.3912(4) 0.2043(2) 0.0539(11) Uani 1 1 d U
H10 H 0.9804 0.3352 0.2325 0.065 Uiso 1 1 calc R
C11 C 1.0880(3) 0.4487(4) 0.2385(2) 0.0627(12) Uani 1 1 d U
H11 H 1.1265 0.4304 0.2894 0.075 Uiso 1 1 calc R
C12 C 1.1181(3) 0.5323(4) 0.1984(2) 0.0638(12) Uani 1 1 d U
H12 H 1.1768 0.5716 0.2222 0.077 Uiso 1 1 calc R
C13 C 1.0626(3) 0.5591(4) 0.1231(3) 0.0656(12) Uani 1 1 d U
H13 H 1.0836 0.6159 0.0957 0.079 Uiso 1 1 calc R
C14 C 0.9752(3) 0.5014(4) 0.0880(2) 0.0572(11) Uani 1 1 d U
H14 H 0.9370 0.5201 0.0372 0.069 Uiso 1 1 calc R
C15 C 0.7317(3) 0.0333(4) -0.0080(2) 0.0470(10) Uani 1 1 d U
C16 C 0.7516(3) -0.0872(4) -0.0311(2) 0.0466(10) Uani 1 1 d U
C17 C 0.7368(3) -0.1821(4) 0.0096(2) 0.0645(12) Uani 1 1 d U
H17 H 0.7120 -0.1715 0.0502 0.077 Uiso 1 1 calc R
C18 C 0.7584(4) -0.2932(4) -0.0092(3) 0.0842(16) Uani 1 1 d U
H18 H 0.7473 -0.3571 0.0184 0.101 Uiso 1 1 calc R
C19 C 0.7961(4) -0.3101(5) -0.0680(3) 0.0943(19) Uani 1 1 d U
H19 H 0.8123 -0.3850 -0.0795 0.113 Uiso 1 1 calc R
C20 C 0.8097(4) -0.2171(5) -0.1096(3) 0.0877(17) Uani 1 1 d U
H20 H 0.8342 -0.2287 -0.1502 0.105 Uiso 1 1 calc R
C21 C 0.7874(3) -0.1046(4) -0.0920(2) 0.0637(12) Uani 1 1 d U
H21 H 0.7966 -0.0414 -0.1209 0.076 Uiso 1 1 calc R
C22 C 0.7072(3) 0.3065(4) 0.2612(2) 0.0659(12) Uani 1 1 d U
H22A H 0.6765 0.3426 0.2955 0.079 Uiso 1 1 calc R
H22B H 0.7587 0.3580 0.2577 0.079 Uiso 1 1 calc R
C23 C 0.7502(3) 0.1903(4) 0.2943(2) 0.0623(12) Uani 1 1 d U
H23A H 0.8031 0.2025 0.3431 0.075 Uiso 1 1 calc R
H23B H 0.7004 0.1431 0.3049 0.075 Uiso 1 1 calc R
C24 C 0.5404(3) 0.2398(4) 0.1868(3) 0.0765(13) Uani 1 1 d U
H24A H 0.5492 0.2216 0.2409 0.092 Uiso 1 1 calc R
H24B H 0.4892 0.2983 0.1695 0.092 Uiso 1 1 calc R
C25 C 0.5087(3) 0.1337(5) 0.1395(3) 0.0849(16) Uani 1 1 d U
H25A H 0.4661 0.0886 0.1601 0.102 Uiso 1 1 calc R
H25B H 0.4714 0.1558 0.0864 0.102 Uiso 1 1 calc R
C26 C 0.6164(3) 0.3961(4) 0.1327(2) 0.0691(13) Uani 1 1 d U
H26A H 0.6787 0.4339 0.1395 0.083 Uiso 1 1 calc R
H26B H 0.5758 0.4505 0.1492 0.083 Uiso 1 1 calc R
C27 C 0.5670(3) 0.3664(4) 0.0474(2) 0.0658(12) Uani 1 1 d U
H27A H 0.4980 0.3518 0.0377 0.079 Uiso 1 1 calc R
H27B H 0.5723 0.4325 0.0156 0.079 Uiso 1 1 calc R
N1 N 0.6331(2) 0.2898(3) 0.18210(19) 0.0553(9) Uani 1 1 d U
O1 O 0.64829(19) 0.3666(3) -0.13612(14) 0.0671(8) Uani 1 1 d U
O2 O 0.48748(19) 0.3336(2) -0.18405(14) 0.0529(7) Uani 1 1 d U
O3 O 0.82289(17) 0.2781(2) 0.12996(15) 0.0541(7) Uani 1 1 d U
O4 O 0.80877(18) 0.3679(2) 0.01716(14) 0.0652(8) Uani 1 1 d U
O5 O 0.72812(19) 0.0440(2) 0.05981(15) 0.0543(7) Uani 1 1 d U
O6 O 0.72230(19) 0.1161(2) -0.05640(15) 0.0589(7) Uani 1 1 d U
O7 O 0.7867(2) 0.1298(3) 0.24035(16) 0.0498(8) Uani 1 1 d U
O8 O 0.60992(17) 0.2663(2) 0.02535(14) 0.0465(6) Uani 1 1 d U
O9 O 0.5862(2) 0.0653(3) 0.1390(2) 0.0719(9) Uani 1 1 d U
O10 O 0.5358(3) 0.8503(3) 0.0893(3) 0.0712(10) Uani 1 1 d .
Zn1 Zn 0.69848(3) 0.17365(4) 0.12132(2) 0.04227(15) Uani 1 1 d U
Zn2 Zn 0.69131(3) 0.27872(4) -0.04025(3) 0.05122(16) Uani 1 1 d U
H7A H 0.838(3) 0.143(4) 0.254(3) 0.067(18) Uiso 1 1 d .
H9 H 0.574(5) 0.000(6) 0.117(4) 0.17(3) Uiso 1 1 d .
H10A H 0.531(3) 0.809(4) 0.121(3) 0.071(19) Uiso 1 1 d .
H10B H 0.496(4) 0.830(5) 0.049(3) 0.13(3) Uiso 1 1 d .

loop_
_atom_site_aniso_label
_atom_site_aniso_U_11
_atom_site_aniso_U_22
_atom_site_aniso_U_33
_atom_site_aniso_U_23
_atom_site_aniso_U_13
_atom_site_aniso_U_12
C1 0.056(3) 0.038(2) 0.038(2) -0.0019(18) 0.0043(19) 0.005(2)
C2 0.044(2) 0.039(2) 0.045(2) 0.0028(18) 0.0085(17) 0.0061(17)
C3 0.044(2) 0.086(4) 0.058(3) 0.024(2) 0.002(2) -0.006(2)
C4 0.058(3) 0.132(5) 0.060(3) 0.049(3) -0.004(2) -0.003(3)
C5 0.082(4) 0.087(4) 0.107(4) 0.050(3) 0.030(3) 0.010(3)
C6 0.077(3) 0.063(3) 0.104(4) 0.017(3) 0.031(3) -0.009(3)
C7 0.052(3) 0.058(3) 0.063(3) -0.003(2) 0.012(2) -0.002(2)
C8 0.043(2) 0.049(3) 0.051(2) 0.006(2) 0.0053(19) 0.0028(18)
C9 0.042(2) 0.041(2) 0.043(2) 0.0020(18) 0.0091(17) -0.0007(17)
C10 0.054(2) 0.056(3) 0.043(2) 0.006(2) 0.0053(19) -0.007(2)
C11 0.057(3) 0.068(3) 0.049(2) -0.002(2) -0.002(2) -0.007(2)
C12 0.053(3) 0.066(3) 0.063(3) -0.014(2) 0.008(2) -0.016(2)
C13 0.068(3) 0.059(3) 0.066(3) 0.003(2) 0.017(2) -0.019(2)
C14 0.055(2) 0.060(3) 0.048(2) 0.010(2) 0.0054(19) -0.006(2)
C15 0.039(2) 0.052(3) 0.044(2) -0.007(2) 0.0068(19) 0.0012(19)
C16 0.040(2) 0.053(3) 0.038(2) -0.0105(19) 0.0019(17) 0.0038(19)
C17 0.080(3) 0.050(3) 0.053(3) -0.008(2) 0.008(2) 0.010(2)
C18 0.109(4) 0.053(3) 0.073(3) -0.009(3) 0.007(3) 0.014(3)
C19 0.107(4) 0.077(4) 0.068(4) -0.024(3) -0.012(3) 0.046(3)
C20 0.085(4) 0.112(5) 0.059(3) -0.030(3) 0.015(3) 0.036(3)
C21 0.062(3) 0.079(3) 0.047(2) -0.008(2) 0.014(2) 0.007(2)
C22 0.072(3) 0.066(3) 0.058(3) -0.023(2) 0.020(2) 0.004(2)
C23 0.062(3) 0.077(3) 0.046(2) -0.007(2) 0.017(2) 0.003(2)
C24 0.061(3) 0.098(4) 0.078(3) -0.009(3) 0.033(2) 0.015(3)
C25 0.049(3) 0.089(4) 0.124(4) -0.011(3) 0.038(3) -0.011(3)
C26 0.078(3) 0.052(3) 0.071(3) -0.013(2) 0.015(2) 0.017(2)
C27 0.061(3) 0.050(3) 0.077(3) 0.001(2) 0.011(2) 0.017(2)
N1 0.054(2) 0.052(2) 0.057(2) -0.0099(17) 0.0145(16) 0.0067(16)
O1 0.0540(17) 0.082(2) 0.0479(16) 0.0202(15) -0.0067(13) 0.0013(15)
O2 0.0557(17) 0.0511(18) 0.0472(16) 0.0036(13) 0.0107(13) -0.0043(14)
O3 0.0450(15) 0.0578(18) 0.0511(16) 0.0103(14) 0.0049(13) -0.0073(13)
O4 0.0570(17) 0.076(2) 0.0448(16) 0.0141(14) -0.0064(13) -0.0213(15)
O5 0.0694(18) 0.0446(17) 0.0465(16) -0.0044(13) 0.0164(14) 0.0063(13)
O6 0.0696(18) 0.0539(18) 0.0477(16) 0.0013(14) 0.0122(14) 0.0067(15)
O7 0.054(2) 0.0521(19) 0.0393(15) -0.0023(13) 0.0111(15) -0.0004(15)
O8 0.0469(14) 0.0366(15) 0.0489(15) -0.0010(12) 0.0066(12) 0.0061(12)
O9 0.059(2) 0.060(2) 0.104(3) -0.0141(19) 0.0375(18) -0.0150(16)
O10 0.080(2) 0.059(2) 0.060(2) 0.0065(19) 0.004(2) -0.0251(18)
Zn1 0.0427(3) 0.0376(3) 0.0434(3) -0.0036(2) 0.01025(19) 0.0012(2)
Zn2 0.0464(3) 0.0517(3) 0.0434(3) 0.0059(2) -0.0011(2) -0.0029(2)

loop_
_atom_type_symbol
_atom_type_description
_atom_type_scat_dispersion_real
_atom_type_scat_dispersion_imag
_atom_type_scat_source
C C 0.0033 0.0016 'International Tables Vol C Tables 4.2.6.8 and 6.1.1.4'
H H 0.0000 0.0000 'International Tables Vol C Tables 4.2.6.8 and 6.1.1.4'
N N 0.0061 0.0033 'International Tables Vol C Tables 4.2.6.8 and 6.1.1.4'
O O 0.0106 0.0060 'International Tables Vol C Tables 4.2.6.8 and 6.1.1.4'
Zn Zn 0.2839 1.4301 'International Tables Vol C Tables 4.2.6.8 and 6.1.1.4'

loop_
_geom_angle_atom_site_label_1
_geom_angle_atom_site_label_2
_geom_angle_atom_site_label_3
_geom_angle
O2 C1 O1 125.4(4)
O2 C1 C2 119.6(3)
O1 C1 C2 115.0(4)
C3 C2 C7 118.3(4)
C3 C2 C1 120.7(4)
C7 C2 C1 121.0(4)
C2 C3 C4 119.9(4)
C5 C4 C3 120.8(4)
C6 C5 C4 119.7(5)
C5 C6 C7 119.8(5)
C6 C7 C2 121.3(4)
O3 C8 O4 124.6(4)
O3 C8 C9 118.6(4)
O4 C8 C9 116.8(4)
C14 C9 C10 118.8(4)
C14 C9 C8 120.8(4)
C10 C9 C8 120.4(4)
C11 C10 C9 120.5(4)
C12 C11 C10 120.3(4)
C11 C12 C13 120.4(4)
C12 C13 C14 119.7(4)
C13 C14 C9 120.4(4)
O5 C15 O6 125.3(4)
O5 C15 C16 116.1(4)
O6 C15 C16 118.6(4)
C17 C16 C21 119.0(4)
C17 C16 C15 119.8(4)
C21 C16 C15 121.1(4)
C16 C17 C18 120.4(5)
C19 C18 C17 120.5(5)
C20 C19 C18 119.7(5)
C19 C20 C21 120.6(5)
C16 C21 C20 119.7(5)
N1 C22 C23 109.9(3)
O7 C23 C22 110.5(4)
C25 C24 N1 113.3(4)
O9 C25 C24 112.3(4)
N1 C26 C27 111.2(4)
O8 C27 C26 111.5(3)
C26 N1 C24 112.4(3)
C26 N1 C22 113.4(3)
C24 N1 C22 111.5(4)
C26 N1 Zn1 102.0(3)
C24 N1 Zn1 110.8(3)
C22 N1 Zn1 106.1(3)
C1 O1 Zn2 131.2(3)
C8 O3 Zn1 139.6(2)
C8 O4 Zn2 120.1(3)
C15 O5 Zn1 135.3(3)
C15 O6 Zn2 125.6(3)
C23 O7 Zn1 109.8(3)
C27 O8 Zn2 121.7(3)
C27 O8 Zn1 112.3(3)
Zn2 O8 Zn1 102.8(2)
C25 O9 Zn1 109.5(3)
O5 Zn1 O8 95.6(2)
O5 Zn1 O3 97.12(19)
O8 Zn1 O3 92.66(19)
O5 Zn1 N1 165.68(12)
O8 Zn1 N1 82.0(2)
O3 Zn1 N1 97.1(2)
O5 Zn1 O9 88.3(2)
O8 Zn1 O9 97.6(2)
O3 Zn1 O9 167.86(12)
N1 Zn1 O9 78.1(2)
O5 Zn1 O7 102.8(2)
O8 Zn1 O7 161.24(11)
O3 Zn1 O7 81.55(16)
N1 Zn1 O7 81.1(2)
O9 Zn1 O7 86.67(19)
O5 Zn1 Zn2 72.9(2)
O8 Zn1 Zn2 37.06(13)
O3 Zn1 Zn2 67.45(10)
N1 Zn1 Zn2 111.24(19)
O9 Zn1 Zn2 124.65(11)
O7 Zn1 Zn2 147.52(15)
O1 Zn2 O8 120.93(19)
O1 Zn2 O6 112.41(19)
O8 Zn2 O6 103.83(13)
O1 Zn2 O4 99.86(18)
O8 Zn2 O4 108.0(2)
O6 Zn2 O4 111.87(19)
O1 Zn2 Zn1 160.86(11)
O8 Zn2 Zn1 40.17(12)
O6 Zn2 Zn1 80.73(15)
O4 Zn2 Zn1 87.12(16)

loop_
_geom_bond_atom_site_label_1
_geom_bond_atom_site_label_2
_geom_bond_distance
C1 O2 1.242(5)
C1 O1 1.269(5)
C1 C2 1.508(6)
C2 C3 1.379(6)
C2 C7 1.381(6)
C3 C4 1.383(6)
C4 C5 1.368(7)
C5 C6 1.361(7)
C6 C7 1.378(6)
C8 O3 1.255(5)
C8 O4 1.275(5)
C8 C9 1.495(6)
C9 C14 1.382(6)
C9 C10 1.383(6)
C10 C11 1.372(6)
C11 C12 1.360(6)
C12 C13 1.371(6)
C13 C14 1.381(6)
C15 O5 1.256(5)
C15 O6 1.269(5)
C15 C16 1.497(6)
C16 C17 1.371(6)
C16 C21 1.384(6)
C17 C18 1.379(7)
C18 C19 1.367(8)
C19 C20 1.357(8)
C20 C21 1.389(7)
C22 N1 1.492(6)
C22 C23 1.506(6)
C23 O7 1.437(5)
C24 C25 1.470(7)
C24 N1 1.489(6)
C25 O9 1.371(6)
C26 N1 1.483(6)
C26 C27 1.514(7)
C27 O8 1.423(5)
N1 Zn1 2.140(5)
O1 Zn2 1.926(5)
O3 Zn1 2.124(5)
O4 Zn2 1.960(4)
O5 Zn1 1.989(5)
O6 Zn2 1.959(6)
O7 Zn1 2.172(6)
O8 Zn2 1.942(5)
O8 Zn1 2.078(4)
O9 Zn1 2.153(5)
Zn1 Zn2 3.142(8)
